data_4081284
loop_
_publ_author_name
'Seu, Candace S.'
'Ung, David'
'Doud, Michael D.'
'Moore, Curtis E.'
'Rheingold, Arnold L.'
'Kubiak, Clifford P.'

_publ_section_title
;
 Synthesis, Structural, and Electrocatalytic Reduction Studies of
 [Pd(P2N2)2]2+Complexes
;
_journal_issue 16
_journal_name_full Organometallics
_journal_page_first 4556
_journal_paper_doi 10.1021/om400472s
_journal_volume 32
_journal_year 2013
_chemical_formula_moiety 'C56 H80 N4 P4 Pd, 2(B F4), 4(C2 H3 N)'
_chemical_formula_sum 'C64 H92 B2 F8 N8 P4 Pd'
_chemical_formula_weight 1377.39
_chemical_name_systematic
; 
 ? 
;
_space_group_IT_number 2
_symmetry_cell_setting triclinic
_symmetry_space_group_name_Hall '-P 1'
_symmetry_space_group_name_H-M 'P -1'
_atom_sites_solution_hydrogens geom
_atom_sites_solution_primary direct
_atom_sites_solution_secondary difmap
_audit_creation_method SHELXL-97
_cell_angle_alpha 94.027(3)
_cell_angle_beta 99.551(2)
_cell_angle_gamma 97.422(2)
_cell_formula_units_Z 1
_cell_length_a 9.5588(7)
_cell_length_b 12.4960(9)
_cell_length_c 14.8568(11)
_cell_measurement_reflns_used 9988
_cell_measurement_temperature 100(2)
_cell_measurement_theta_max 26.53
_cell_measurement_theta_min 2.54
_cell_volume 1727.7(2)
_computing_cell_refinement 'Bruker SAINT'
_computing_data_collection 'Bruker APEX2'
_computing_data_reduction 'Bruker SAINT'
_computing_molecular_graphics 'Bruker SHELXTL'
_computing_publication_material 'Bruker SHELXTL'
_computing_structure_refinement 'SHELXL-97 (Sheldrick, 2008)'
_computing_structure_solution 'SHELXS-97 (Sheldrick, 2008)'
_diffrn_ambient_temperature 100(2)
_diffrn_measured_fraction_theta_full 0.960
_diffrn_measured_fraction_theta_max 0.933
_diffrn_measurement_device_type 'Bruker APEX-II CCD'
_diffrn_measurement_method '\f and \w scans'
_diffrn_radiation_monochromator graphite
_diffrn_radiation_source 'fine-focus sealed tube'
_diffrn_radiation_type MoK\a
_diffrn_radiation_wavelength 0.71073
_diffrn_reflns_av_R_equivalents 0.0000
_diffrn_reflns_av_sigmaI/netI 0.0508
_diffrn_reflns_limit_h_max 11
_diffrn_reflns_limit_h_min -11
_diffrn_reflns_limit_k_max 15
_diffrn_reflns_limit_k_min -15
_diffrn_reflns_limit_l_max 18
_diffrn_reflns_limit_l_min 0
_diffrn_reflns_number 6719
_diffrn_reflns_theta_full 25.00
_diffrn_reflns_theta_max 26.56
_diffrn_reflns_theta_min 2.37
_exptl_absorpt_coefficient_mu 0.427
_exptl_absorpt_correction_T_max 0.7454
_exptl_absorpt_correction_T_min 0.6389
_exptl_absorpt_correction_type multi-scan
_exptl_absorpt_process_details SADABS
_exptl_crystal_colour Yellow
_exptl_crystal_density_diffrn 1.323
_exptl_crystal_density_meas ?
_exptl_crystal_density_method 'not measured'
_exptl_crystal_description Block
_exptl_crystal_F_000 720
_exptl_crystal_size_max 0.25
_exptl_crystal_size_mid 0.17
_exptl_crystal_size_min 0.11
_platon_squeeze_details
; 
 SQUEEZE found one void containing 4 disordered molecules of acetonitrile.  Their 
 formula was added to the formula for the unit cell and the electron density removed. 
;
_refine_diff_density_max 1.378
_refine_diff_density_min -1.364
_refine_diff_density_rms 0.114
_refine_ls_extinction_coef 'not measured'
_refine_ls_extinction_method none
_refine_ls_goodness_of_fit_ref 1.064
_refine_ls_hydrogen_treatment constr
_refine_ls_matrix_type full
_refine_ls_number_parameters 340
_refine_ls_number_reflns 6719
_refine_ls_number_restraints 0
_refine_ls_restrained_S_all 1.064
_refine_ls_R_factor_all 0.0706
_refine_ls_R_factor_gt 0.0558
_refine_ls_shift/su_max 0.000
_refine_ls_shift/su_mean 0.000
_refine_ls_structure_factor_coef Fsqd
_refine_ls_weighting_details 'calc w=1/[\s^2^(Fo^2^)+(0.0690P)^2^+5.2278P] where P=(Fo^2^+2Fc^2^)/3'
_refine_ls_weighting_scheme calc
_refine_ls_wR_factor_gt 0.1437
_refine_ls_wR_factor_ref 0.1514
_reflns_number_gt 5552
_reflns_number_total 6719
_reflns_threshold_expression >2sigma(I)
_cod_data_source_file om400472s_si_002.cif
_cod_data_source_block du002
_cod_depositor_comments
;
The following automatic conversions were performed:

'_symmetry_cell_setting' value 'Triclinic' changed to 'triclinic'
according to /home/saulius/struct/CIF-dictionaries/cif_core.dic
dictionary named 'cif_core.dic' version 2.4.2 from 2011-04-26.

Automatic conversion script
Id: cif_fix_values 1891 2012-01-12 08:04:46Z andrius 

The following automatic conversions were performed:

'_exptl_crystal_density_meas' value 'not measured' was changed to '?'
- the value is perceived as not measured.

Automatic conversion script
Id: cif_fix_values 3008 2015-01-20 13:52:24Z robertas 
;
_cod_original_sg_symbol_H-M P-1
_cod_database_code 4081284

loop_
_symmetry_equiv_pos_as_xyz
'x, y, z'
'-x, -y, -z'

loop_
_atom_site_label
_atom_site_type_symbol
_atom_site_fract_x
_atom_site_fract_y
_atom_site_fract_z
_atom_site_U_iso_or_equiv
_atom_site_adp_type
_atom_site_occupancy
_atom_site_symmetry_multiplicity
_atom_site_calc_flag
_atom_site_refinement_flags
Pd1 Pd 0.5000 0.0000 0.5000 0.01424(14) Uani 1 2 d S
P1 P 0.53768(10) -0.10656(7) 0.36953(7) 0.0167(2) Uani 1 1 d .
P2 P 0.42348(10) 0.15095(7) 0.42541(7) 0.0174(2) Uani 1 1 d .
F1 F 0.0658(3) 0.0687(3) 0.2124(2) 0.0497(8) Uani 1 1 d .
F2 F -0.0406(4) 0.2075(3) 0.2628(3) 0.0583(9) Uani 1 1 d .
F3 F -0.1735(3) 0.0445(3) 0.2165(3) 0.0628(10) Uani 1 1 d .
F4 F -0.0859(4) 0.1462(3) 0.1122(2) 0.0687(11) Uani 1 1 d .
N1 N 0.4978(4) 0.3137(3) 0.5700(3) 0.0254(8) Uani 1 1 d .
N2 N 0.1974(3) 0.0804(3) 0.5135(2) 0.0191(7) Uani 1 1 d .
C30 C 0.3657(5) 0.4049(4) 0.6718(4) 0.0386(13) Uani 1 1 d .
H30 H 0.4138 0.3749 0.7214 0.046 Uiso 1 1 calc R
C1 C 0.4962(4) -0.0804(3) 0.2461(3) 0.0214(9) Uani 1 1 d .
H1 H 0.5322 -0.0042 0.2417 0.026 Uiso 1 1 calc R
C2 C 0.3320(4) -0.0973(3) 0.2109(3) 0.0244(9) Uani 1 1 d .
H2A H 0.2929 -0.1723 0.2138 0.029 Uiso 1 1 calc R
H2B H 0.2864 -0.0519 0.2494 0.029 Uiso 1 1 calc R
C3 C 0.3017(5) -0.0684(4) 0.1123(3) 0.0338(11) Uani 1 1 d .
H3A H 0.1991 -0.0803 0.0903 0.041 Uiso 1 1 calc R
H3B H 0.3359 0.0078 0.1104 0.041 Uiso 1 1 calc R
C4 C 0.3733(6) -0.1351(5) 0.0511(4) 0.0426(13) Uani 1 1 d .
H4A H 0.3558 -0.1126 -0.0104 0.051 Uiso 1 1 calc R
H4B H 0.3328 -0.2107 0.0485 0.051 Uiso 1 1 calc R
C5 C 0.5355(5) -0.1223(5) 0.0863(4) 0.0407(12) Uani 1 1 d .
H5A H 0.5783 -0.1696 0.0476 0.049 Uiso 1 1 calc R
H5B H 0.5774 -0.0482 0.0822 0.049 Uiso 1 1 calc R
C6 C 0.5703(5) -0.1494(4) 0.1853(3) 0.0305(10) Uani 1 1 d .
H6A H 0.6732 -0.1357 0.2064 0.037 Uiso 1 1 calc R
H6B H 0.5381 -0.2256 0.1889 0.037 Uiso 1 1 calc R
C7 C 0.4431(4) -0.2493(3) 0.3609(3) 0.0221(9) Uani 1 1 d .
H7A H 0.3433 -0.2470 0.3648 0.027 Uiso 1 1 calc R
H7B H 0.4462 -0.2846 0.3011 0.027 Uiso 1 1 calc R
C8 C 0.5262(4) 0.2828(3) 0.4811(3) 0.0209(9) Uani 1 1 d .
H8A H 0.6278 0.2786 0.4862 0.025 Uiso 1 1 calc R
H8B H 0.5043 0.3392 0.4416 0.025 Uiso 1 1 calc R
C9 C 0.4238(4) 0.1779(3) 0.3050(3) 0.0230(9) Uani 1 1 d .
H9 H 0.3834 0.1103 0.2669 0.028 Uiso 1 1 calc R
C10 C 0.5754(4) 0.2095(3) 0.2869(3) 0.0258(9) Uani 1 1 d .
H10A H 0.6334 0.1540 0.3056 0.031 Uiso 1 1 calc R
H10B H 0.6182 0.2770 0.3231 0.031 Uiso 1 1 calc R
C11 C 0.5744(5) 0.2232(4) 0.1850(3) 0.0331(11) Uani 1 1 d .
H11A H 0.6711 0.2477 0.1760 0.040 Uiso 1 1 calc R
H11B H 0.5419 0.1536 0.1496 0.040 Uiso 1 1 calc R
C12 C 0.4763(6) 0.3049(4) 0.1503(4) 0.0398(12) Uani 1 1 d .
H12A H 0.5161 0.3767 0.1794 0.048 Uiso 1 1 calc R
H12B H 0.4709 0.3066 0.0846 0.048 Uiso 1 1 calc R
C13 C 0.3273(5) 0.2745(4) 0.1711(4) 0.0387(12) Uani 1 1 d .
H13A H 0.2840 0.2060 0.1369 0.046 Uiso 1 1 calc R
H13B H 0.2685 0.3292 0.1514 0.046 Uiso 1 1 calc R
C14 C 0.3305(5) 0.2646(3) 0.2738(3) 0.0296(10) Uani 1 1 d .
H14A H 0.2338 0.2445 0.2850 0.036 Uiso 1 1 calc R
H14B H 0.3696 0.3338 0.3083 0.036 Uiso 1 1 calc R
C15 C 0.2348(4) 0.1526(3) 0.4465(3) 0.0205(9) Uani 1 1 d .
H15A H 0.2240 0.2259 0.4675 0.025 Uiso 1 1 calc R
H15B H 0.1687 0.1320 0.3891 0.025 Uiso 1 1 calc R
C16 C 0.1586(4) -0.0314(3) 0.4865(3) 0.0189(8) Uani 1 1 d .
C17 C 0.1191(4) -0.0706(3) 0.3942(3) 0.0229(9) Uani 1 1 d .
H17 H 0.1269 -0.0228 0.3495 0.027 Uiso 1 1 calc R
C18 C 0.0684(4) -0.1797(3) 0.3677(4) 0.0297(10) Uani 1 1 d .
H18 H 0.0423 -0.2039 0.3057 0.036 Uiso 1 1 calc R
C19 C 0.0566(4) -0.2524(3) 0.4332(4) 0.0338(12) Uani 1 1 d .
H19 H 0.0228 -0.3253 0.4157 0.041 Uiso 1 1 calc R
C20 C 0.0961(4) -0.2148(3) 0.5252(4) 0.0313(11) Uani 1 1 d .
H20 H 0.0884 -0.2632 0.5695 0.038 Uiso 1 1 calc R
C21 C 0.1467(4) -0.1064(3) 0.5523(3) 0.0229(9) Uani 1 1 d .
H21 H 0.1731 -0.0830 0.6143 0.028 Uiso 1 1 calc R
C22 C 0.7349(4) -0.1169(3) 0.3938(3) 0.0194(8) Uani 1 1 d .
H22A H 0.7478 -0.1918 0.3810 0.023 Uiso 1 1 calc R
H22B H 0.7824 -0.0743 0.3525 0.023 Uiso 1 1 calc R
C23 C 0.3979(4) 0.3830(3) 0.5854(3) 0.0260(10) Uani 1 1 d .
C24 C 0.2627(6) 0.4712(4) 0.6862(5) 0.0461(14) Uani 1 1 d .
H24 H 0.2420 0.4836 0.7447 0.055 Uiso 1 1 calc R
C25 C 0.1906(5) 0.5188(4) 0.6133(5) 0.0512(17) Uani 1 1 d .
H25 H 0.1222 0.5630 0.6228 0.061 Uiso 1 1 calc R
C26 C 0.2226(5) 0.4993(4) 0.5274(5) 0.0458(16) Uani 1 1 d .
H26 H 0.1757 0.5312 0.4786 0.055 Uiso 1 1 calc R
C27 C 0.3247(5) 0.4322(3) 0.5121(4) 0.0376(13) Uani 1 1 d .
H27 H 0.3446 0.4199 0.4533 0.045 Uiso 1 1 calc R
B1 B -0.0592(6) 0.1157(5) 0.1992(4) 0.0403(14) Uani 1 1 d .

loop_
_atom_site_aniso_label
_atom_site_aniso_U_11
_atom_site_aniso_U_22
_atom_site_aniso_U_33
_atom_site_aniso_U_23
_atom_site_aniso_U_13
_atom_site_aniso_U_12
Pd1 0.0107(2) 0.0119(2) 0.0204(3) 0.00258(16) 0.00114(16) 0.00395(14)
P1 0.0133(4) 0.0158(5) 0.0203(6) 0.0010(4) 0.0006(4) 0.0032(3)
P2 0.0125(4) 0.0134(4) 0.0254(6) 0.0035(4) -0.0006(4) 0.0022(3)
F1 0.0337(15) 0.0554(19) 0.058(2) 0.0161(16) -0.0038(15) 0.0097(13)
F2 0.0462(18) 0.062(2) 0.066(2) 0.0074(18) 0.0134(17) 0.0014(16)
F3 0.0401(17) 0.071(2) 0.072(3) 0.0066(19) 0.0147(17) -0.0167(16)
F4 0.059(2) 0.104(3) 0.044(2) 0.033(2) -0.0036(17) 0.017(2)
N1 0.0218(17) 0.0143(15) 0.037(2) 0.0007(15) -0.0038(16) 0.0037(13)
N2 0.0121(14) 0.0181(15) 0.026(2) 0.0040(14) 0.0007(14) 0.0014(12)
C30 0.034(2) 0.022(2) 0.055(4) -0.001(2) -0.007(2) 0.0066(18)
C1 0.0158(18) 0.0209(19) 0.026(2) -0.0002(17) 0.0013(17) 0.0019(14)
C2 0.0202(19) 0.030(2) 0.021(2) -0.0004(17) -0.0001(17) 0.0026(16)
C3 0.027(2) 0.041(3) 0.032(3) 0.004(2) -0.003(2) 0.0053(19)
C4 0.044(3) 0.057(3) 0.023(3) 0.000(2) -0.003(2) 0.004(2)
C5 0.038(3) 0.057(3) 0.030(3) 0.002(2) 0.012(2) 0.010(2)
C6 0.025(2) 0.033(2) 0.035(3) 0.002(2) 0.005(2) 0.0071(18)
C7 0.0158(18) 0.0164(18) 0.033(2) 0.0001(17) 0.0004(17) 0.0034(14)
C8 0.0176(18) 0.0143(17) 0.029(2) 0.0020(16) 0.0014(17) 0.0004(14)
C9 0.0194(19) 0.0147(18) 0.033(2) 0.0031(17) -0.0008(17) 0.0010(14)
C10 0.023(2) 0.022(2) 0.031(3) 0.0014(18) 0.0010(18) 0.0025(16)
C11 0.033(2) 0.034(2) 0.031(3) 0.006(2) 0.006(2) 0.0008(19)
C12 0.049(3) 0.037(3) 0.034(3) 0.015(2) 0.004(2) 0.003(2)
C13 0.039(3) 0.030(2) 0.045(3) 0.015(2) -0.008(2) 0.008(2)
C14 0.023(2) 0.024(2) 0.040(3) 0.0102(19) -0.0015(19) 0.0058(16)
C15 0.0121(17) 0.0142(17) 0.035(3) 0.0048(16) 0.0013(17) 0.0051(13)
C16 0.0064(16) 0.0170(18) 0.034(2) 0.0031(17) 0.0050(16) 0.0031(13)
C17 0.0163(18) 0.0200(19) 0.032(2) 0.0009(17) 0.0050(17) 0.0017(15)
C18 0.0180(19) 0.028(2) 0.041(3) -0.004(2) 0.0003(19) 0.0029(16)
C19 0.018(2) 0.018(2) 0.062(4) 0.004(2) -0.001(2) 0.0019(16)
C20 0.020(2) 0.021(2) 0.053(3) 0.013(2) 0.002(2) 0.0040(16)
C21 0.0146(18) 0.0211(19) 0.033(3) 0.0071(18) -0.0001(17) 0.0064(15)
C22 0.0120(17) 0.0172(18) 0.029(2) 0.0004(16) 0.0024(16) 0.0048(14)
C23 0.023(2) 0.0123(18) 0.041(3) 0.0007(18) 0.0011(19) 0.0017(15)
C24 0.039(3) 0.025(2) 0.070(4) -0.005(2) 0.002(3) 0.006(2)
C25 0.030(3) 0.018(2) 0.102(6) 0.008(3) 0.000(3) 0.0039(18)
C26 0.029(2) 0.020(2) 0.086(5) 0.017(3) -0.004(3) 0.0033(18)
C27 0.025(2) 0.020(2) 0.065(4) 0.012(2) -0.003(2) 0.0017(17)
B1 0.024(3) 0.057(4) 0.038(3) 0.016(3) 0.001(2) 0.002(2)

loop_
_atom_type_symbol
_atom_type_description
_atom_type_scat_dispersion_real
_atom_type_scat_dispersion_imag
_atom_type_scat_source
C C 0.0033 0.0016 'International Tables Vol C Tables 4.2.6.8 and 6.1.1.4'
H H 0.0000 0.0000 'International Tables Vol C Tables 4.2.6.8 and 6.1.1.4'
N N 0.0061 0.0033 'International Tables Vol C Tables 4.2.6.8 and 6.1.1.4'
B B 0.0013 0.0007 'International Tables Vol C Tables 4.2.6.8 and 6.1.1.4'
F F 0.0171 0.0103 'International Tables Vol C Tables 4.2.6.8 and 6.1.1.4'
P P 0.1023 0.0942 'International Tables Vol C Tables 4.2.6.8 and 6.1.1.4'
Pd Pd -0.9988 1.0072 'International Tables Vol C Tables 4.2.6.8 and 6.1.1.4'

loop_
_geom_angle_atom_site_label_1
_geom_angle_atom_site_label_2
_geom_angle_atom_site_label_3
_geom_angle
_geom_angle_site_symmetry_1
_geom_angle_site_symmetry_3
P1 Pd1 P1 180.00(6) . 2_656
P1 Pd1 P2 81.33(4) . 2_656
P1 Pd1 P2 98.67(4) 2_656 2_656
P1 Pd1 P2 98.67(4) . .
P1 Pd1 P2 81.33(4) 2_656 .
P2 Pd1 P2 180.0 2_656 .
C1 P1 C7 99.05(18) . .
C1 P1 C22 105.90(19) . .
C7 P1 C22 105.78(17) . .
C1 P1 Pd1 128.13(13) . .
C7 P1 Pd1 112.21(15) . .
C22 P1 Pd1 104.00(13) . .
C9 P2 C8 98.15(18) . .
C9 P2 C15 107.10(18) . .
C8 P2 C15 105.45(18) . .
C9 P2 Pd1 127.71(13) . .
C8 P2 Pd1 112.26(12) . .
C15 P2 Pd1 104.41(12) . .
C23 N1 C8 123.4(3) . .
C23 N1 C7 122.1(4) . 2_656
C8 N1 C7 113.1(3) . 2_656
C16 N2 C22 120.1(3) . 2_656
C16 N2 C15 119.2(4) . .
C22 N2 C15 114.3(3) 2_656 .
C23 C30 C24 121.5(5) . .
C23 C30 H30 119.3 . .
C24 C30 H30 119.3 . .
C6 C1 C2 110.6(3) . .
C6 C1 P1 112.3(3) . .
C2 C1 P1 111.0(3) . .
C6 C1 H1 107.6 . .
C2 C1 H1 107.6 . .
P1 C1 H1 107.6 . .
C3 C2 C1 109.7(4) . .
C3 C2 H2A 109.7 . .
C1 C2 H2A 109.7 . .
C3 C2 H2B 109.7 . .
C1 C2 H2B 109.7 . .
H2A C2 H2B 108.2 . .
C4 C3 C2 111.3(4) . .
C4 C3 H3A 109.4 . .
C2 C3 H3A 109.4 . .
C4 C3 H3B 109.4 . .
C2 C3 H3B 109.4 . .
H3A C3 H3B 108.0 . .
C3 C4 C5 110.9(4) . .
C3 C4 H4A 109.5 . .
C5 C4 H4A 109.5 . .
C3 C4 H4B 109.5 . .
C5 C4 H4B 109.5 . .
H4A C4 H4B 108.0 . .
C6 C5 C4 112.1(4) . .
C6 C5 H5A 109.2 . .
C4 C5 H5A 109.2 . .
C6 C5 H5B 109.2 . .
C4 C5 H5B 109.2 . .
H5A C5 H5B 107.9 . .
C5 C6 C1 109.8(4) . .
C5 C6 H6A 109.7 . .
C1 C6 H6A 109.7 . .
C5 C6 H6B 109.7 . .
C1 C6 H6B 109.7 . .
H6A C6 H6B 108.2 . .
N1 C7 P1 114.5(3) 2_656 .
N1 C7 H7A 108.6 2_656 .
P1 C7 H7A 108.6 . .
N1 C7 H7B 108.6 2_656 .
P1 C7 H7B 108.6 . .
H7A C7 H7B 107.6 . .
N1 C8 P2 114.8(3) . .
N1 C8 H8A 108.6 . .
P2 C8 H8A 108.6 . .
N1 C8 H8B 108.6 . .
P2 C8 H8B 108.6 . .
H8A C8 H8B 107.5 . .
C10 C9 C14 109.7(3) . .
C10 C9 P2 111.7(3) . .
C14 C9 P2 113.1(3) . .
C10 C9 H9 107.3 . .
C14 C9 H9 107.3 . .
P2 C9 H9 107.3 . .
C9 C10 C11 111.0(3) . .
C9 C10 H10A 109.4 . .
C11 C10 H10A 109.4 . .
C9 C10 H10B 109.4 . .
C11 C10 H10B 109.4 . .
H10A C10 H10B 108.0 . .
C12 C11 C10 111.6(4) . .
C12 C11 H11A 109.3 . .
C10 C11 H11A 109.3 . .
C12 C11 H11B 109.3 . .
C10 C11 H11B 109.3 . .
H11A C11 H11B 108.0 . .
C13 C12 C11 110.7(4) . .
C13 C12 H12A 109.5 . .
C11 C12 H12A 109.5 . .
C13 C12 H12B 109.5 . .
C11 C12 H12B 109.5 . .
H12A C12 H12B 108.1 . .
C12 C13 C14 111.7(4) . .
C12 C13 H13A 109.3 . .
C14 C13 H13A 109.3 . .
C12 C13 H13B 109.3 . .
C14 C13 H13B 109.3 . .
H13A C13 H13B 108.0 . .
C13 C14 C9 109.3(4) . .
C13 C14 H14A 109.8 . .
C9 C14 H14A 109.8 . .
C13 C14 H14B 109.8 . .
C9 C14 H14B 109.8 . .
H14A C14 H14B 108.3 . .
N2 C15 P2 113.0(2) . .
N2 C15 H15A 109.0 . .
P2 C15 H15A 109.0 . .
N2 C15 H15B 109.0 . .
P2 C15 H15B 109.0 . .
H15A C15 H15B 107.8 . .
C17 C16 C21 117.7(4) . .
C17 C16 N2 121.4(4) . .
C21 C16 N2 120.7(4) . .
C18 C17 C16 121.4(4) . .
C18 C17 H17 119.3 . .
C16 C17 H17 119.3 . .
C19 C18 C17 120.2(5) . .
C19 C18 H18 119.9 . .
C17 C18 H18 119.9 . .
C18 C19 C20 119.0(4) . .
C18 C19 H19 120.5 . .
C20 C19 H19 120.5 . .
C21 C20 C19 121.2(4) . .
C21 C20 H20 119.4 . .
C19 C20 H20 119.4 . .
C20 C21 C16 120.5(4) . .
C20 C21 H21 119.8 . .
C16 C21 H21 119.8 . .
N2 C22 P1 113.7(3) 2_656 .
N2 C22 H22A 108.8 2_656 .
P1 C22 H22A 108.8 . .
N2 C22 H22B 108.8 2_656 .
P1 C22 H22B 108.8 . .
H22A C22 H22B 107.7 . .
C30 C23 N1 121.8(4) . .
C30 C23 C27 117.5(4) . .
N1 C23 C27 120.7(5) . .
C25 C24 C30 120.5(6) . .
C25 C24 H24 119.7 . .
C30 C24 H24 119.7 . .
C26 C25 C24 118.8(5) . .
C26 C25 H25 120.6 . .
C24 C25 H25 120.6 . .
C25 C26 C27 121.2(5) . .
C25 C26 H26 119.4 . .
C27 C26 H26 119.4 . .
C26 C27 C23 120.5(6) . .
C26 C27 H27 119.8 . .
C23 C27 H27 119.8 . .
F4 B1 F3 111.0(4) . .
F4 B1 F1 110.1(5) . .
F3 B1 F1 110.3(5) . .
F4 B1 F2 109.6(5) . .
F3 B1 F2 107.5(5) . .
F1 B1 F2 108.1(4) . .

loop_
_geom_bond_atom_site_label_1
_geom_bond_atom_site_label_2
_geom_bond_distance
_geom_bond_site_symmetry_2
Pd1 P1 2.3776(11) .
Pd1 P1 2.3776(11) 2_656
Pd1 P2 2.3878(9) 2_656
Pd1 P2 2.3879(9) .
P1 C1 1.872(4) .
P1 C7 1.878(4) .
P1 C22 1.883(4) .
P2 C9 1.844(5) .
P2 C8 1.867(4) .
P2 C15 1.883(4) .
F1 B1 1.389(7) .
F2 B1 1.407(8) .
F3 B1 1.388(6) .
F4 B1 1.365(7) .
N1 C23 1.405(5) .
N1 C8 1.428(6) .
N1 C7 1.436(5) 2_656
N2 C16 1.410(5) .
N2 C22 1.436(5) 2_656
N2 C15 1.447(5) .
C30 C23 1.386(7) .
C30 C24 1.399(7) .
C30 H30 0.9300 .
C1 C6 1.524(6) .
C1 C2 1.551(5) .
C1 H1 0.9800 .
C2 C3 1.522(6) .
C2 H2A 0.9700 .
C2 H2B 0.9700 .
C3 C4 1.496(8) .
C3 H3A 0.9700 .
C3 H3B 0.9700 .
C4 C5 1.536(7) .
C4 H4A 0.9700 .
C4 H4B 0.9700 .
C5 C6 1.524(7) .
C5 H5A 0.9700 .
C5 H5B 0.9700 .
C6 H6A 0.9700 .
C6 H6B 0.9700 .
C7 N1 1.436(5) 2_656
C7 H7A 0.9700 .
C7 H7B 0.9700 .
C8 H8A 0.9700 .
C8 H8B 0.9700 .
C9 C10 1.525(6) .
C9 C14 1.540(5) .
C9 H9 0.9800 .
C10 C11 1.534(7) .
C10 H10A 0.9700 .
C10 H10B 0.9700 .
C11 C12 1.532(7) .
C11 H11A 0.9700 .
C11 H11B 0.9700 .
C12 C13 1.514(7) .
C12 H12A 0.9700 .
C12 H12B 0.9700 .
C13 C14 1.534(7) .
C13 H13A 0.9700 .
C13 H13B 0.9700 .
C14 H14A 0.9700 .
C14 H14B 0.9700 .
C15 H15A 0.9700 .
C15 H15B 0.9700 .
C16 C17 1.395(6) .
C16 C21 1.409(6) .
C17 C18 1.394(6) .
C17 H17 0.9300 .
C18 C19 1.385(7) .
C18 H18 0.9300 .
C19 C20 1.387(7) .
C19 H19 0.9300 .
C20 C21 1.386(6) .
C20 H20 0.9300 .
C21 H21 0.9300 .
C22 N2 1.436(5) 2_656
C22 H22A 0.9700 .
C22 H22B 0.9700 .
C23 C27 1.416(6) .
C24 C25 1.396(8) .
C24 H24 0.9300 .
C25 C26 1.373(9) .
C25 H25 0.9300 .
C26 C27 1.403(7) .
C26 H26 0.9300 .
C27 H27 0.9300 .

loop_
_geom_torsion_atom_site_label_1
_geom_torsion_atom_site_label_2
_geom_torsion_atom_site_label_3
_geom_torsion_atom_site_label_4
_geom_torsion
_geom_torsion_site_symmetry_1
_geom_torsion_site_symmetry_4
P1 Pd1 P1 C1 104(31) 2_656 .
P2 Pd1 P1 C1 173.90(16) 2_656 .
P2 Pd1 P1 C1 -6.10(16) . .
P1 Pd1 P1 C7 -18(31) 2_656 .
P2 Pd1 P1 C7 51.46(13) 2_656 .
P2 Pd1 P1 C7 -128.54(13) . .
P1 Pd1 P1 C22 -132(31) 2_656 .
P2 Pd1 P1 C22 -62.41(13) 2_656 .
P2 Pd1 P1 C22 117.59(13) . .
P1 Pd1 P2 C9 -7.89(16) . .
P1 Pd1 P2 C9 172.11(16) 2_656 .
P2 Pd1 P2 C9 -175(12) 2_656 .
P1 Pd1 P2 C8 -128.55(15) . .
P1 Pd1 P2 C8 51.45(15) 2_656 .
P2 Pd1 P2 C8 64(12) 2_656 .
P1 Pd1 P2 C15 117.72(14) . .
P1 Pd1 P2 C15 -62.28(14) 2_656 .
P2 Pd1 P2 C15 -49(12) 2_656 .
C7 P1 C1 C6 -67.3(3) . .
C22 P1 C1 C6 42.0(3) . .
Pd1 P1 C1 C6 164.9(2) . .
C7 P1 C1 C2 57.0(3) . .
C22 P1 C1 C2 166.4(3) . .
Pd1 P1 C1 C2 -70.7(3) . .
C6 C1 C2 C3 -58.3(5) . .
P1 C1 C2 C3 176.4(3) . .
C1 C2 C3 C4 58.1(5) . .
C2 C3 C4 C5 -56.5(6) . .
C3 C4 C5 C6 55.5(6) . .
C4 C5 C6 C1 -55.5(6) . .
C2 C1 C6 C5 56.9(5) . .
P1 C1 C6 C5 -178.5(3) . .
C1 P1 C7 N1 152.8(3) . 2_656
C22 P1 C7 N1 43.3(4) . 2_656
Pd1 P1 C7 N1 -69.4(3) . 2_656
C23 N1 C8 P2 -95.3(4) . .
C7 N1 C8 P2 71.8(4) 2_656 .
C9 P2 C8 N1 154.1(3) . .
C15 P2 C8 N1 43.7(3) . .
Pd1 P2 C8 N1 -69.3(3) . .
C8 P2 C9 C10 55.1(3) . .
C15 P2 C9 C10 164.1(3) . .
Pd1 P2 C9 C10 -71.3(3) . .
C8 P2 C9 C14 -69.3(3) . .
C15 P2 C9 C14 39.7(3) . .
Pd1 P2 C9 C14 164.3(2) . .
C14 C9 C10 C11 -58.0(5) . .
P2 C9 C10 C11 175.7(3) . .
C9 C10 C11 C12 55.4(5) . .
C10 C11 C12 C13 -53.8(5) . .
C11 C12 C13 C14 56.1(6) . .
C12 C13 C14 C9 -58.9(5) . .
C10 C9 C14 C13 59.2(5) . .
P2 C9 C14 C13 -175.3(3) . .
C16 N2 C15 P2 -79.6(4) . .
C22 N2 C15 P2 72.3(4) 2_656 .
C9 P2 C15 N2 148.7(3) . .
C8 P2 C15 N2 -107.4(3) . .
Pd1 P2 C15 N2 11.0(3) . .
C22 N2 C16 C17 -167.3(3) 2_656 .
C15 N2 C16 C17 -17.0(5) . .
C22 N2 C16 C21 18.2(5) 2_656 .
C15 N2 C16 C21 168.5(3) . .
C21 C16 C17 C18 0.6(6) . .
N2 C16 C17 C18 -174.1(4) . .
C16 C17 C18 C19 -0.3(6) . .
C17 C18 C19 C20 0.0(6) . .
C18 C19 C20 C21 0.0(6) . .
C19 C20 C21 C16 0.3(6) . .
C17 C16 C21 C20 -0.6(5) . .
N2 C16 C21 C20 174.1(3) . .
C1 P1 C22 N2 148.9(3) . 2_656
C7 P1 C22 N2 -106.6(3) . 2_656
Pd1 P1 C22 N2 11.8(3) . 2_656
C24 C30 C23 N1 -177.9(4) . .
C24 C30 C23 C27 1.4(6) . .
C8 N1 C23 C30 175.3(4) . .
C7 N1 C23 C30 9.3(6) 2_656 .
C8 N1 C23 C27 -3.9(6) . .
C7 N1 C23 C27 -170.0(4) 2_656 .
C23 C30 C24 C25 -1.1(7) . .
C30 C24 C25 C26 0.1(7) . .
C24 C25 C26 C27 0.5(7) . .
C25 C26 C27 C23 -0.2(7) . .
C30 C23 C27 C26 -0.8(6) . .
N1 C23 C27 C26 178.5(4) . .

loop_
_platon_squeeze_void_nr
_platon_squeeze_void_average_x
_platon_squeeze_void_average_y
_platon_squeeze_void_average_z
_platon_squeeze_void_volume
_platon_squeeze_void_count_electrons
_platon_squeeze_void_content
1 -0.017 -0.076 0.000 485 80 '4 Molecules of Acetonitrile'
